data_7241710
loop_
_publ_author_name
'Jakupec, Nikola'
'Fotovi\'c, Luka'
'Stilinovi\'c, Vladimir'

_publ_section_title
;
 The effect of halogen bonding on protonated hexacyanoferrate networks in
 hexacyanoferrates of halogenopyridines
;
_journal_issue 46
_journal_name_full CrystEngComm
_journal_page_first 8142
_journal_page_last 8150
_journal_paper_doi 10.1039/D0CE01359E
_journal_volume 22
_journal_year 2020
_chemical_formula_sum 'C16 H16 Br2 Fe N8 O2'
_chemical_formula_weight 568.04
_space_group_crystal_system monoclinic
_space_group_IT_number 15
_space_group_name_Hall '-C 2yc'
_space_group_name_H-M_alt 'C 1 2/c 1'
_atom_sites_solution_hydrogens mixed
_audit_creation_method SHELXL-2018/3
_audit_update_record
;
2020-09-14 deposited with the CCDC.	2020-11-09 downloaded from the CCDC.
;
_cell_angle_alpha 90
_cell_angle_beta 108.439(11)
_cell_angle_gamma 90
_cell_formula_units_Z 4
_cell_length_a 14.7058(15)
_cell_length_b 8.3867(6)
_cell_length_c 18.3571(18)
_cell_measurement_reflns_used 2392
_cell_measurement_temperature 293(2)
_cell_measurement_theta_max 30.4060
_cell_measurement_theta_min 4.8820
_cell_volume 2147.8(4)
_computing_cell_refinement 'CrysAlisPro 1.171.40.67a (Rigaku OD, 2019)'
_computing_data_collection 'CrysAlisPro 1.171.40.67a (Rigaku OD, 2019)'
_computing_data_reduction 'CrysAlisPro 1.171.40.67a (Rigaku OD, 2019)'
_computing_structure_refinement 'SHELXL-2018/3 (Sheldrick, 2018)'
_computing_structure_solution
;
SHELXT (Sheldrick, G. M. (2015). Acta Cryst. A71, 3-8.)
;
_diffrn_ambient_temperature 293(2)
_diffrn_detector_area_resol_mean 16.3426
_diffrn_measured_fraction_theta_full 0.987
_diffrn_measured_fraction_theta_max 0.982
_diffrn_measurement_device_type 'Xcalibur, Sapphire3'
_diffrn_measurement_method '\w scans'
_diffrn_radiation_type MoK\a
_diffrn_radiation_wavelength 0.71073
_diffrn_reflns_av_R_equivalents 0.0313
_diffrn_reflns_av_unetI/netI 0.0281
_diffrn_reflns_Laue_measured_fraction_full 0.987
_diffrn_reflns_Laue_measured_fraction_max 0.982
_diffrn_reflns_limit_h_max 16
_diffrn_reflns_limit_h_min -18
_diffrn_reflns_limit_k_max 10
_diffrn_reflns_limit_k_min -10
_diffrn_reflns_limit_l_max 23
_diffrn_reflns_limit_l_min -23
_diffrn_reflns_number 7901
_diffrn_reflns_point_group_measured_fraction_full 0.987
_diffrn_reflns_point_group_measured_fraction_max 0.982
_diffrn_reflns_theta_full 25.242
_diffrn_reflns_theta_max 26.999
_diffrn_reflns_theta_min 4.670
_diffrn_source 'fine-focus sealed X-ray tube'
_exptl_absorpt_coefficient_mu 4.452
_exptl_absorpt_correction_T_max 1.00000
_exptl_absorpt_correction_T_min 0.48712
_exptl_absorpt_correction_type multi-scan
_exptl_absorpt_process_details
;
CrysAlisPro 1.171.40.67a (Rigaku Oxford Diffraction, 2019)
Empirical absorption correction using spherical harmonics,
 implemented in SCALE3 ABSPACK scaling algorithm.
;
_exptl_crystal_colour green
_exptl_crystal_density_diffrn 1.757
_exptl_crystal_description block
_exptl_crystal_F_000 1120
_exptl_crystal_size_max 0.32
_exptl_crystal_size_mid 0.29
_exptl_crystal_size_min 0.26
_refine_diff_density_max 0.657
_refine_diff_density_min -0.590
_refine_diff_density_rms 0.063
_refine_ls_extinction_coef 0.0055(4)
_refine_ls_extinction_expression Fc^*^=kFc[1+0.001xFc^2^\l^3^/sin(2\q)]^-1/4^
_refine_ls_extinction_method 'SHELXL-2018/3 (Sheldrick 2018)'
_refine_ls_goodness_of_fit_ref 1.075
_refine_ls_hydrogen_treatment mixed
_refine_ls_matrix_type full
_refine_ls_number_parameters 145
_refine_ls_number_reflns 2302
_refine_ls_number_restraints 4
_refine_ls_restrained_S_all 1.075
_refine_ls_R_factor_all 0.0405
_refine_ls_R_factor_gt 0.0309
_refine_ls_shift/su_max 0.001
_refine_ls_shift/su_mean 0.000
_refine_ls_structure_factor_coef Fsqd
_refine_ls_weighting_details 'w=1/[\s^2^(Fo^2^)+(0.0352P)^2^+1.5024P] where P=(Fo^2^+2Fc^2^)/3'
_refine_ls_weighting_scheme calc
_refine_ls_wR_factor_gt 0.0723
_refine_ls_wR_factor_ref 0.0767
_reflns_Friedel_coverage 0.000
_reflns_number_gt 1932
_reflns_number_total 2302
_reflns_threshold_expression 'I > 2\s(I)'
_cod_data_source_file d0ce01359e2.cif
_cod_data_source_block HCF_3BrPy
_cod_original_sg_symbol_H-M 'C 2/c'
_cod_database_code 7241710
_shelx_shelxl_version_number 2018/3
_shelx_space_group_comment
;
The symmetry employed for this shelxl refinement is uniquely defined
by the following loop, which should always be used as a source of
symmetry information in preference to the above space-group names.
They are only intended as comments.
;
_exptl_absorpt_special_details
;
Empirical correction (ABSPACK) includes:
- Absorption correction using spherical harmonics
- Frame scaling
;

loop_
_space_group_symop_operation_xyz
'x, y, z'
'-x, y, -z+1/2'
'x+1/2, y+1/2, z'
'-x+1/2, y+1/2, -z+1/2'
'-x, -y, -z'
'x, -y, z-1/2'
'-x+1/2, -y+1/2, -z'
'x+1/2, -y+1/2, z-1/2'

loop_
_atom_site_label
_atom_site_type_symbol
_atom_site_fract_x
_atom_site_fract_y
_atom_site_fract_z
_atom_site_U_iso_or_equiv
_atom_site_adp_type
_atom_site_occupancy
_atom_site_site_symmetry_order
_atom_site_calc_flag
_atom_site_refinement_flags_posn
_atom_site_refinement_flags_adp
_atom_site_refinement_flags_occupancy
_atom_site_disorder_assembly
_atom_site_disorder_group
Fe1 Fe 0.500000 0.66611(5) 0.750000 0.02394(15) Uani 1 2 d S T P . .
Br1 Br 0.01790(2) 0.25941(4) 0.49891(2) 0.06028(16) Uani 1 1 d . . . . .
O1 O 0.70168(13) 0.1506(2) 0.66103(11) 0.0395(4) Uani 1 1 d D . . . .
N1 N 0.36935(16) 0.6613(3) 0.58288(12) 0.0432(5) Uani 1 1 d . . . . .
N4 N 0.24284(15) 0.4970(3) 0.46956(13) 0.0371(5) Uani 1 1 d . . . . .
H4N H 0.283413 0.565945 0.495685 0.044 Uiso 1 1 calc R U . . .
C2 C 0.42245(16) 0.5047(3) 0.77575(13) 0.0276(5) Uani 1 1 d . . . . .
N3 N 0.62108(18) 0.9147(3) 0.70712(14) 0.0490(6) Uani 1 1 d D . . . .
N2 N 0.37574(16) 0.4096(3) 0.79206(13) 0.0420(5) Uani 1 1 d . . . . .
C1 C 0.41840(17) 0.6635(3) 0.64555(13) 0.0287(5) Uani 1 1 d . . . . .
C3 C 0.57471(18) 0.8212(3) 0.72379(13) 0.0315(5) Uani 1 1 d D . . . .
C5 C 0.10994(19) 0.3354(3) 0.45639(14) 0.0366(6) Uani 1 1 d . . . . .
C4 C 0.17445(18) 0.4466(3) 0.49686(14) 0.0374(6) Uani 1 1 d . . . . .
H4 H 0.170328 0.486480 0.542990 0.045 Uiso 1 1 calc R U . . .
C8 C 0.2513(2) 0.4455(4) 0.40374(16) 0.0445(7) Uani 1 1 d . . . . .
H8 H 0.300189 0.483854 0.386465 0.053 Uiso 1 1 calc R U . . .
C6 C 0.1157(2) 0.2794(3) 0.38773(16) 0.0472(7) Uani 1 1 d . . . . .
H6 H 0.071909 0.204865 0.359390 0.057 Uiso 1 1 calc R U . . .
C7 C 0.1879(2) 0.3361(4) 0.36163(15) 0.0518(8) Uani 1 1 d . . . . .
H7 H 0.193223 0.299522 0.315322 0.062 Uiso 1 1 calc R U . . .
H3N H 0.656(2) 0.999(3) 0.688(2) 0.092(13) Uiso 1 1 d D . . . .
H1V H 0.7702(3) 0.142(5) 0.677(2) 0.083(12) Uiso 1 1 d D . . . .
H2V H 0.682(3) 0.250(2) 0.677(2) 0.069(11) Uiso 1 1 d D . . . .

loop_
_atom_site_aniso_label
_atom_site_aniso_U_11
_atom_site_aniso_U_22
_atom_site_aniso_U_33
_atom_site_aniso_U_23
_atom_site_aniso_U_13
_atom_site_aniso_U_12
Fe1 0.0253(3) 0.0195(2) 0.0278(2) 0.000 0.00946(18) 0.000
Br1 0.0453(2) 0.0679(3) 0.0717(2) 0.00205(17) 0.02422(17) -0.01111(15)
O1 0.0378(11) 0.0282(9) 0.0587(11) -0.0051(8) 0.0242(9) -0.0027(8)
N1 0.0396(13) 0.0486(14) 0.0371(12) 0.0003(11) 0.0063(10) -0.0056(11)
N4 0.0391(12) 0.0317(11) 0.0373(11) 0.0020(9) 0.0077(9) -0.0038(9)
C2 0.0279(12) 0.0264(12) 0.0303(11) -0.0012(9) 0.0118(10) 0.0016(10)
N3 0.0565(15) 0.0388(14) 0.0540(14) -0.0006(11) 0.0205(12) -0.0177(12)
N2 0.0452(13) 0.0379(13) 0.0485(13) -0.0011(10) 0.0227(11) -0.0085(11)
C1 0.0284(12) 0.0238(11) 0.0359(12) 0.0012(10) 0.0129(10) -0.0027(10)
C3 0.0347(13) 0.0265(12) 0.0309(11) -0.0015(10) 0.0071(10) -0.0034(11)
C5 0.0347(14) 0.0352(14) 0.0379(13) 0.0022(11) 0.0088(11) -0.0005(12)
C4 0.0395(15) 0.0385(14) 0.0329(12) -0.0057(11) 0.0095(11) 0.0017(12)
C8 0.0553(17) 0.0421(15) 0.0408(14) 0.0130(12) 0.0218(13) 0.0004(14)
C6 0.0600(19) 0.0371(15) 0.0367(13) -0.0048(12) 0.0042(13) -0.0055(14)
C7 0.079(2) 0.0493(17) 0.0297(12) -0.0013(12) 0.0209(14) -0.0021(17)

loop_
_atom_type_symbol
_atom_type_description
_atom_type_scat_dispersion_real
_atom_type_scat_dispersion_imag
_atom_type_scat_source
C C 0.0033 0.0016 'International Tables Vol C Tables 4.2.6.8 and 6.1.1.4'
H H 0.0000 0.0000 'International Tables Vol C Tables 4.2.6.8 and 6.1.1.4'
N N 0.0061 0.0033 'International Tables Vol C Tables 4.2.6.8 and 6.1.1.4'
O O 0.0106 0.0060 'International Tables Vol C Tables 4.2.6.8 and 6.1.1.4'
Fe Fe 0.3463 0.8444 'International Tables Vol C Tables 4.2.6.8 and 6.1.1.4'
Br Br -0.2901 2.4595 'International Tables Vol C Tables 4.2.6.8 and 6.1.1.4'

loop_
_geom_angle_atom_site_label_1
_geom_angle_atom_site_label_2
_geom_angle_atom_site_label_3
_geom_angle
_geom_angle_site_symmetry_1
_geom_angle_site_symmetry_3
_geom_angle_publ_flag
C3 Fe1 C3 91.36(15) . 2_656 ?
C3 Fe1 C1 89.05(10) . . ?
C3 Fe1 C1 91.88(10) 2_656 . ?
C3 Fe1 C1 91.88(10) . 2_656 ?
C3 Fe1 C1 89.05(10) 2_656 2_656 ?
C1 Fe1 C1 178.67(15) . 2_656 ?
C3 Fe1 C2 179.24(10) . . ?
C3 Fe1 C2 89.08(10) 2_656 . ?
C1 Fe1 C2 90.31(10) . . ?
C1 Fe1 C2 88.75(10) 2_656 . ?
C3 Fe1 C2 89.07(10) . 2_656 ?
C3 Fe1 C2 179.24(10) 2_656 2_656 ?
C1 Fe1 C2 88.75(10) . 2_656 ?
C1 Fe1 C2 90.31(10) 2_656 2_656 ?
C2 Fe1 C2 90.50(13) . 2_656 ?
H1V O1 H2V 111(3) . . ?
C8 N4 C4 122.8(2) . . ?
C8 N4 H4N 118.6 . . ?
C4 N4 H4N 118.6 . . ?
N2 C2 Fe1 178.9(2) . . ?
C3 N3 H3N 175(2) . . ?
N1 C1 Fe1 179.8(2) . . ?
N3 C3 Fe1 179.0(2) . . ?
C4 C5 C6 119.8(3) . . ?
C4 C5 Br1 118.22(19) . . ?
C6 C5 Br1 121.9(2) . . ?
N4 C4 C5 119.3(2) . . ?
N4 C4 H4 120.3 . . ?
C5 C4 H4 120.3 . . ?
N4 C8 C7 119.5(3) . . ?
N4 C8 H8 120.3 . . ?
C7 C8 H8 120.3 . . ?
C5 C6 C7 118.6(3) . . ?
C5 C6 H6 120.7 . . ?
C7 C6 H6 120.7 . . ?
C8 C7 C6 119.9(3) . . ?
C8 C7 H7 120.0 . . ?
C6 C7 H7 120.0 . . ?

loop_
_geom_bond_atom_site_label_1
_geom_bond_atom_site_label_2
_geom_bond_distance
_geom_bond_site_symmetry_2
_geom_bond_publ_flag
Fe1 C3 1.861(3) . ?
Fe1 C3 1.861(3) 2_656 ?
Fe1 C1 1.914(2) . ?
Fe1 C1 1.914(2) 2_656 ?
Fe1 C2 1.923(2) . ?
Fe1 C2 1.923(2) 2_656 ?
Br1 C5 1.875(3) . ?
O1 H1V 0.959(2) . ?
O1 H2V 0.960(2) . ?
N1 C1 1.149(3) . ?
N4 C8 1.325(4) . ?
N4 C4 1.327(3) . ?
N4 H4N 0.8600 . ?
C2 N2 1.152(3) . ?
N3 C3 1.143(3) . ?
N3 H3N 0.997(10) . ?
C5 C4 1.370(4) . ?
C5 C6 1.372(4) . ?
C4 H4 0.9300 . ?
C8 C7 1.362(4) . ?
C8 H8 0.9300 . ?
C6 C7 1.380(5) . ?
C6 H6 0.9300 . ?
C7 H7 0.9300 . ?
